data_2242766
loop_
_publ_author_name
'Antony, Priya'
'Inglebert, S. Antony'
'Ramaclus, Jerald V.'
'Sundaram, S. John'
'Sagayaraj, P.'

_publ_section_title
;
 Crystal structures of two stilbazole derivatives:
 bis{(<i>E</i>)-4-[4-(diethylamino)styryl]-1-methylpyridin-1-ium}
 tetraiodidocadmium(II) and
 (<i>E</i>)-4-[4-(diethylamino)styryl]-1-methylpyridin-1-ium
 4-methoxybenzenesulfonate monohydrate
;
_journal_coeditor_code SU5462
_journal_issue 12
_journal_name_full 'Acta Crystallographica Section E'
_journal_page_first 1891
_journal_page_last 1894
_journal_paper_doi 10.1107/S2056989018016808
_journal_volume 74
_journal_year 2018
_chemical_formula_iupac '(C18 H23 N2)2 [Cd I4]'
_chemical_formula_moiety '2(C18 H23 N2 +), Cd I4 2-'
_chemical_formula_sum 'C36 H46 Cd I4 N4'
_chemical_formula_weight 1154.77
_chemical_name_systematic
;
Bis{(<i>E</i>)-4-[4-(diethylamino)styryl]-1-methylpyridin-1-ium}
tetraiodidocadmium(II)
;
_space_group_IT_number 15
_symmetry_cell_setting monoclinic
_symmetry_space_group_name_Hall '-C 2yc'
_symmetry_space_group_name_H-M 'C 1 2/c 1'
_atom_sites_solution_hydrogens geom
_atom_sites_solution_primary direct
_atom_sites_solution_secondary difmap
_audit_creation_method SHELXL-97
_cell_angle_alpha 90.00
_cell_angle_beta 123.621(2)
_cell_angle_gamma 90.00
_cell_formula_units_Z 4
_cell_length_a 21.6649(18)
_cell_length_b 14.9748(12)
_cell_length_c 14.9744(11)
_cell_measurement_reflns_used 5003
_cell_measurement_temperature 296(2)
_cell_measurement_theta_max 28.26
_cell_measurement_theta_min 1.94
_cell_volume 4045.4(6)
_computing_cell_refinement
;
APEX2 (Bruker, 2008)
;
_computing_data_collection
;
APEX2 (Bruker, 2008)
;
_computing_data_reduction
;
SAINT (Bruker, 2008)
;
_computing_molecular_graphics
;
ORTEP-3 for Windows (Farrugia, 2012) and Mercury (Macrae <i>et al.</i>,
2008)
;
_computing_publication_material
;
SHELXL97 (Sheldrick, 2008) and PLATON (Spek, 2009)
;
_computing_structure_refinement
;
SHELXL97 (Sheldrick, 2008)
;
_computing_structure_solution
;
SHELXS97 (Sheldrick, 2008)
;
_diffrn_ambient_temperature 296(2)
_diffrn_measured_fraction_theta_full 0.998
_diffrn_measured_fraction_theta_max 0.998
_diffrn_measurement_device_type 'bruker Kappa APEXII CCD'
_diffrn_measurement_method '\w and \f scan'
_diffrn_radiation_monochromator graphite
_diffrn_radiation_source 'fine-focus sealed tube'
_diffrn_radiation_type MoK\a
_diffrn_radiation_wavelength 0.71073
_diffrn_reflns_av_R_equivalents 0.0698
_diffrn_reflns_av_sigmaI/netI 0.0557
_diffrn_reflns_limit_h_max 28
_diffrn_reflns_limit_h_min -28
_diffrn_reflns_limit_k_max 19
_diffrn_reflns_limit_k_min -19
_diffrn_reflns_limit_l_max 19
_diffrn_reflns_limit_l_min -19
_diffrn_reflns_number 37329
_diffrn_reflns_theta_full 28.26
_diffrn_reflns_theta_max 28.26
_diffrn_reflns_theta_min 1.94
_diffrn_standards_decay_% 0
_exptl_absorpt_coefficient_mu 3.621
_exptl_absorpt_correction_T_max 0.7134
_exptl_absorpt_correction_T_min 0.6127
_exptl_absorpt_correction_type multi-scan
_exptl_absorpt_process_details
;
(SADABS; Bruker, 2008)
;
_exptl_crystal_colour brown
_exptl_crystal_density_diffrn 1.896
_exptl_crystal_density_method 'not measured'
_exptl_crystal_description block
_exptl_crystal_F_000 2200
_exptl_crystal_size_max 0.15
_exptl_crystal_size_mid 0.15
_exptl_crystal_size_min 0.10
_refine_diff_density_max 1.227
_refine_diff_density_min -0.867
_refine_ls_extinction_method none
_refine_ls_goodness_of_fit_ref 1.018
_refine_ls_hydrogen_treatment mixed
_refine_ls_matrix_type full
_refine_ls_number_parameters 207
_refine_ls_number_reflns 5003
_refine_ls_number_restraints 0
_refine_ls_restrained_S_all 1.018
_refine_ls_R_factor_all 0.1083
_refine_ls_R_factor_gt 0.0427
_refine_ls_shift/su_max 0.001
_refine_ls_shift/su_mean 0.000
_refine_ls_structure_factor_coef Fsqd
_refine_ls_weighting_details 'calc w=1/[\s^2^(Fo^2^)+(0.0128P)^2^+39.5734P] where P=(Fo^2^+2Fc^2^)/3'
_refine_ls_weighting_scheme calc
_refine_ls_wR_factor_gt 0.0687
_refine_ls_wR_factor_ref 0.0910
_reflns_number_gt 2802
_reflns_number_total 5003
_reflns_threshold_expression >2sigma(I)
_cod_data_source_file su5462sup1.cif
_cod_data_source_block I
_cod_original_sg_symbol_Hall '-C 2 y c'
_cod_original_sg_symbol_H-M 'C 2/c'
_cod_database_code 2242766

loop_
_symmetry_equiv_pos_as_xyz
'x, y, z'
'-x, y, -z+1/2'
'x+1/2, y+1/2, z'
'-x+1/2, y+1/2, -z+1/2'
'-x, -y, -z'
'x, -y, z-1/2'
'-x+1/2, -y+1/2, -z'
'x+1/2, -y+1/2, z-1/2'

loop_
_atom_site_type_symbol
_atom_site_label
_atom_site_fract_x
_atom_site_fract_y
_atom_site_fract_z
_atom_site_U_iso_or_equiv
_atom_site_adp_type
_atom_site_calc_flag
_atom_site_refinement_flags
_atom_site_occupancy
_atom_site_symmetry_multiplicity
C C1 0.1450(5) 0.3509(5) 0.0481(6) 0.075(2) Uani d . 1 1
H H1A 0.1669 0.3954 0.0279 0.112 Uiso calc R 1 1
H H1B 0.0941 0.3660 0.0187 0.112 Uiso calc R 1 1
H H1C 0.1474 0.2938 0.0210 0.112 Uiso calc R 1 1
C C2 0.2429(4) 0.2922(5) 0.2212(6) 0.0576(19) Uani d . 1 1
H H2 0.2568 0.2556 0.1849 0.069 Uiso calc R 1 1
C C3 0.2816(4) 0.2883(4) 0.3292(6) 0.0539(18) Uani d . 1 1
H H3 0.3221 0.2501 0.3657 0.065 Uiso calc R 1 1
C C4 0.2626(4) 0.3397(4) 0.3867(5) 0.0456(16) Uani d . 1 1
C C5 0.2005(4) 0.3962(5) 0.3255(6) 0.0563(18) Uani d . 1 1
H H5 0.1847 0.4320 0.3598 0.068 Uiso calc R 1 1
C C6 0.1639(4) 0.3987(5) 0.2171(6) 0.0568(18) Uani d . 1 1
H H6 0.1234 0.4365 0.1779 0.068 Uiso calc R 1 1
C C7 0.3041(4) 0.3361(4) 0.5024(6) 0.0536(18) Uani d . 1 1
H H7 0.3467 0.3011 0.5376 0.064 Uiso calc R 1 1
C C8 0.2859(4) 0.3792(4) 0.5622(6) 0.0533(18) Uani d . 1 1
H H8 0.2433 0.4139 0.5247 0.064 Uiso calc R 1 1
C C9 0.3236(4) 0.3796(4) 0.6780(6) 0.0509(17) Uani d . 1 1
C C10 0.3910(4) 0.3350(5) 0.7473(6) 0.0554(18) Uani d . 1 1
H H10 0.4143 0.3050 0.7193 0.067 Uiso calc R 1 1
C C11 0.4228(4) 0.3355(5) 0.8562(6) 0.0575(19) Uani d . 1 1
H H11 0.4678 0.3063 0.9005 0.069 Uiso calc R 1 1
C C12 0.3896(4) 0.3791(4) 0.9033(5) 0.0476(16) Uani d . 1 1
C C13 0.3215(4) 0.4221(4) 0.8322(6) 0.0534(18) Uani d . 1 1
H H13 0.2971 0.4509 0.8592 0.064 Uiso calc R 1 1
C C14 0.2905(4) 0.4221(5) 0.7236(6) 0.0549(18) Uani d . 1 1
H H14 0.2458 0.4517 0.6790 0.066 Uiso calc R 1 1
C C15 0.4916(4) 0.3359(5) 1.0878(6) 0.065(2) Uani d . 1 1
H H15A 0.4971 0.2833 1.0550 0.078 Uiso calc R 1 1
H H15B 0.4927 0.3168 1.1506 0.078 Uiso calc R 1 1
C C16 0.5558(5) 0.3987(6) 1.1222(7) 0.094(3) Uani d . 1 1
H H16A 0.5564 0.4153 1.0608 0.142 Uiso calc R 1 1
H H16B 0.6014 0.3694 1.1738 0.142 Uiso calc R 1 1
H H16C 0.5501 0.4512 1.1537 0.142 Uiso calc R 1 1
C C17 0.3302(4) 0.3824(6) 1.0656(7) 0.080(2) Uani d . 1 1
H H17A 0.2889 0.3694 0.9943 0.120 Uiso calc R 1 1
H H17B 0.3141 0.4196 1.1011 0.120 Uiso calc R 1 1
H H17C 0.3501 0.3278 1.1049 0.120 Uiso calc R 1 1
C C18 0.3893(4) 0.4305(5) 1.0603(6) 0.066(2) Uani d . 1 1
H H18A 0.3684 0.4851 1.0194 0.079 Uiso calc R 1 1
H H18B 0.4292 0.4470 1.1324 0.079 Uiso calc R 1 1
N N1 0.1855(3) 0.3468(4) 0.1655(5) 0.0519(14) Uani d . 1 1
N N2 0.4199(3) 0.3780(4) 1.0116(5) 0.0603(16) Uani d . 1 1
Cd Cd1 0.0000 0.51199(4) 0.2500 0.04358(18) Uani d S 1 2
I I1 0.10734(3) 0.62756(3) 0.26682(4) 0.05415(14) Uani d . 1 1
I I2 -0.05786(3) 0.40088(4) 0.07160(4) 0.06612(17) Uani d . 1 1

loop_
_atom_site_aniso_label
_atom_site_aniso_U_11
_atom_site_aniso_U_22
_atom_site_aniso_U_33
_atom_site_aniso_U_12
_atom_site_aniso_U_13
_atom_site_aniso_U_23
C1 0.095(6) 0.063(5) 0.070(5) -0.007(5) 0.047(5) -0.014(4)
C2 0.063(5) 0.042(4) 0.085(6) 0.008(4) 0.052(5) -0.003(4)
C3 0.056(4) 0.042(4) 0.073(5) 0.006(3) 0.041(4) 0.004(4)
C4 0.049(4) 0.029(3) 0.061(4) -0.005(3) 0.031(4) 0.003(3)
C5 0.063(5) 0.056(5) 0.061(5) 0.004(4) 0.041(4) -0.008(4)
C6 0.053(4) 0.049(4) 0.078(5) 0.004(3) 0.042(4) -0.002(4)
C7 0.057(5) 0.033(4) 0.076(5) 0.003(3) 0.041(4) 0.006(3)
C8 0.048(4) 0.044(4) 0.071(5) -0.004(3) 0.035(4) 0.006(4)
C9 0.043(4) 0.043(4) 0.067(5) 0.000(3) 0.031(4) 0.009(3)
C10 0.055(5) 0.055(5) 0.070(5) -0.001(4) 0.043(4) -0.003(4)
C11 0.048(4) 0.050(4) 0.077(5) 0.008(3) 0.036(4) 0.004(4)
C12 0.046(4) 0.041(4) 0.054(4) 0.000(3) 0.027(4) 0.002(3)
C13 0.050(4) 0.046(4) 0.063(5) 0.012(3) 0.031(4) 0.009(3)
C14 0.048(4) 0.049(4) 0.064(5) 0.007(3) 0.028(4) 0.009(4)
C15 0.058(5) 0.062(5) 0.064(5) 0.017(4) 0.027(4) 0.013(4)
C16 0.060(6) 0.096(7) 0.104(7) 0.001(5) 0.031(5) 0.004(6)
C17 0.070(6) 0.091(7) 0.091(6) 0.004(5) 0.052(5) 0.004(5)
C18 0.061(5) 0.067(5) 0.057(5) 0.012(4) 0.025(4) -0.004(4)
N1 0.056(4) 0.045(4) 0.061(4) -0.008(3) 0.037(3) -0.006(3)
N2 0.049(4) 0.067(4) 0.062(4) 0.011(3) 0.030(3) -0.001(3)
Cd1 0.0366(4) 0.0423(4) 0.0472(4) 0.000 0.0202(3) 0.000
I1 0.0507(3) 0.0489(3) 0.0651(3) -0.0079(2) 0.0335(2) -0.0002(2)
I2 0.0539(3) 0.0672(4) 0.0688(3) -0.0091(3) 0.0287(3) -0.0258(3)

loop_
_atom_type_symbol
_atom_type_description
_atom_type_scat_dispersion_real
_atom_type_scat_dispersion_imag
_atom_type_scat_source
C C 0.0033 0.0016 'International Tables Vol C Tables 4.2.6.8 and 6.1.1.4'
H H 0.0000 0.0000 'International Tables Vol C Tables 4.2.6.8 and 6.1.1.4'
N N 0.0061 0.0033 'International Tables Vol C Tables 4.2.6.8 and 6.1.1.4'
Cd Cd -0.8075 1.2024 'International Tables Vol C Tables 4.2.6.8 and 6.1.1.4'
I I -0.4742 1.8119 'International Tables Vol C Tables 4.2.6.8 and 6.1.1.4'

loop_
_geom_angle_atom_site_label_1
_geom_angle_atom_site_label_2
_geom_angle_atom_site_label_3
_geom_angle_site_symmetry_1
_geom_angle_site_symmetry_3
_geom_angle
N1 C1 H1A . . 109.5
N1 C1 H1B . . 109.5
H1A C1 H1B . . 109.5
N1 C1 H1C . . 109.5
H1A C1 H1C . . 109.5
H1B C1 H1C . . 109.5
N1 C2 C3 . . 121.6(7)
N1 C2 H2 . . 119.2
C3 C2 H2 . . 119.2
C2 C3 C4 . . 121.5(7)
C2 C3 H3 . . 119.2
C4 C3 H3 . . 119.2
C3 C4 C5 . . 115.8(6)
C3 C4 C7 . . 121.7(6)
C5 C4 C7 . . 122.5(6)
C6 C5 C4 . . 120.6(6)
C6 C5 H5 . . 119.7
C4 C5 H5 . . 119.7
N1 C6 C5 . . 120.8(7)
N1 C6 H6 . . 119.6
C5 C6 H6 . . 119.6
C8 C7 C4 . . 124.7(7)
C8 C7 H7 . . 117.6
C4 C7 H7 . . 117.6
C7 C8 C9 . . 128.8(7)
C7 C8 H8 . . 115.6
C9 C8 H8 . . 115.6
C14 C9 C10 . . 117.5(7)
C14 C9 C8 . . 119.3(6)
C10 C9 C8 . . 123.2(7)
C11 C10 C9 . . 120.4(7)
C11 C10 H10 . . 119.8
C9 C10 H10 . . 119.8
C10 C11 C12 . . 122.3(7)
C10 C11 H11 . . 118.8
C12 C11 H11 . . 118.8
N2 C12 C13 . . 121.0(6)
N2 C12 C11 . . 122.7(6)
C13 C12 C11 . . 116.3(6)
C14 C13 C12 . . 121.0(7)
C14 C13 H13 . . 119.5
C12 C13 H13 . . 119.5
C13 C14 C9 . . 122.4(7)
C13 C14 H14 . . 118.8
C9 C14 H14 . . 118.8
N2 C15 C16 . . 112.0(6)
N2 C15 H15A . . 109.2
C16 C15 H15A . . 109.2
N2 C15 H15B . . 109.2
C16 C15 H15B . . 109.2
H15A C15 H15B . . 107.9
C15 C16 H16A . . 109.5
C15 C16 H16B . . 109.5
H16A C16 H16B . . 109.5
C15 C16 H16C . . 109.5
H16A C16 H16C . . 109.5
H16B C16 H16C . . 109.5
C18 C17 H17A . . 109.5
C18 C17 H17B . . 109.5
H17A C17 H17B . . 109.5
C18 C17 H17C . . 109.5
H17A C17 H17C . . 109.5
H17B C17 H17C . . 109.5
N2 C18 C17 . . 113.8(6)
N2 C18 H18A . . 108.8
C17 C18 H18A . . 108.8
N2 C18 H18B . . 108.8
C17 C18 H18B . . 108.8
H18A C18 H18B . . 107.7
C2 N1 C6 . . 119.8(6)
C2 N1 C1 . . 120.6(6)
C6 N1 C1 . . 119.6(6)
C12 N2 C18 . . 122.2(6)
C12 N2 C15 . . 122.2(6)
C18 N2 C15 . . 114.9(6)
I2 Cd1 I2 2 . 106.69(3)
I2 Cd1 I1 2 2 111.478(16)
I2 Cd1 I1 . 2 111.895(15)
I2 Cd1 I1 2 . 111.894(15)
I2 Cd1 I1 . . 111.476(16)
I1 Cd1 I1 2 . 103.52(3)

loop_
_geom_bond_atom_site_label_1
_geom_bond_atom_site_label_2
_geom_bond_site_symmetry_2
_geom_bond_distance
C1 N1 . 1.468(9)
C1 H1A . 0.9600
C1 H1B . 0.9600
C1 H1C . 0.9600
C2 N1 . 1.328(8)
C2 C3 . 1.349(9)
C2 H2 . 0.9300
C3 C4 . 1.377(9)
C3 H3 . 0.9300
C4 C5 . 1.414(9)
C4 C7 . 1.445(9)
C5 C6 . 1.356(9)
C5 H5 . 0.9300
C6 N1 . 1.349(8)
C6 H6 . 0.9300
C7 C8 . 1.328(9)
C7 H7 . 0.9300
C8 C9 . 1.452(9)
C8 H8 . 0.9300
C9 C14 . 1.388(9)
C9 C10 . 1.407(9)
C10 C11 . 1.374(9)
C10 H10 . 0.9300
C11 C12 . 1.416(9)
C11 H11 . 0.9300
C12 N2 . 1.371(8)
C12 C13 . 1.409(9)
C13 C14 . 1.373(9)
C13 H13 . 0.9300
C14 H14 . 0.9300
C15 N2 . 1.467(8)
C15 C16 . 1.513(10)
C15 H15A . 0.9700
C15 H15B . 0.9700
C16 H16A . 0.9600
C16 H16B . 0.9600
C16 H16C . 0.9600
C17 C18 . 1.508(10)
C17 H17A . 0.9600
C17 H17B . 0.9600
C17 H17C . 0.9600
C18 N2 . 1.458(9)
C18 H18A . 0.9700
C18 H18B . 0.9700
Cd1 I2 2 2.7871(6)
Cd1 I2 . 2.7871(6)
Cd1 I1 2 2.7960(6)
Cd1 I1 . 2.7961(6)

loop_
_geom_torsion_atom_site_label_1
_geom_torsion_atom_site_label_2
_geom_torsion_atom_site_label_3
_geom_torsion_atom_site_label_4
_geom_torsion
N1 C2 C3 C4 1.3(11)
C2 C3 C4 C5 -0.2(10)
C2 C3 C4 C7 -179.6(6)
C3 C4 C5 C6 -0.7(10)
C7 C4 C5 C6 178.8(6)
C4 C5 C6 N1 0.5(11)
C3 C4 C7 C8 -175.3(6)
C5 C4 C7 C8 5.3(10)
C4 C7 C8 C9 179.6(6)
C7 C8 C9 C14 -173.2(7)
C7 C8 C9 C10 3.7(11)
C14 C9 C10 C11 -1.1(10)
C8 C9 C10 C11 -178.0(6)
C9 C10 C11 C12 0.9(11)
C10 C11 C12 N2 178.3(7)
C10 C11 C12 C13 0.1(10)
N2 C12 C13 C14 -179.1(7)
C11 C12 C13 C14 -0.9(10)
C12 C13 C14 C9 0.7(11)
C10 C9 C14 C13 0.3(10)
C8 C9 C14 C13 177.4(6)
C3 C2 N1 C6 -1.5(10)
C3 C2 N1 C1 179.0(7)
C5 C6 N1 C2 0.6(10)
C5 C6 N1 C1 -179.9(7)
C13 C12 N2 C18 -8.3(10)
C11 C12 N2 C18 173.6(7)
C13 C12 N2 C15 -178.4(6)
C11 C12 N2 C15 3.6(10)
C17 C18 N2 C12 89.1(8)
C17 C18 N2 C15 -100.2(8)
C16 C15 N2 C12 85.9(9)
C16 C15 N2 C18 -84.8(8)

_cod_database_fobs_code 2242766
